data_2205075
loop_
_publ_author_name
'Onggo, Djulia'
'Mimin, Aminah'
'Yamin, Bohari M.'
'Ng, Seik Weng'

_publ_section_title
;Bis[di-2-pyridyl(hydroxy)methanolato-\k^3^<i>O</i>,<i>N</i>,<i>N</i>']iron(III)
 tetrafluoroborate trihydrate
;
_journal_issue 2
_journal_name_full 'Acta Crystallographica Section E'
_journal_page_first m387
_journal_page_last m388
_journal_paper_doi 10.1107/S1600536805002369
_journal_volume 61
_journal_year 2005
_chemical_formula_iupac '[Fe (C11 H9 O2 N2)2] B F4, 3H2 O'
_chemical_formula_moiety 'C22 H18 O4 N4 Fe +, B F4 -, 3H2 O'
_chemical_formula_sum 'C22 H24 B F4 Fe N4 O7'
_chemical_formula_weight 599.11
_chemical_name_systematic
;
Bis[di-2-pyridyl(hydroxy)methanolato-\k^3^O,N,N')]iron(III) tetrafluoroborate
trihydrate
;
_space_group_IT_number 2
_symmetry_cell_setting triclinic
_symmetry_space_group_name_Hall '-P 1'
_symmetry_space_group_name_H-M 'P -1'
_atom_sites_solution_hydrogens geom
_atom_sites_solution_primary direct
_atom_sites_solution_secondary difmap
_audit_creation_method SHELXL-97
_cell_angle_alpha 86.6080(10)
_cell_angle_beta 78.8400(10)
_cell_angle_gamma 86.5930(10)
_cell_formula_units_Z 2
_cell_length_a 8.9669(6)
_cell_length_b 9.0527(6)
_cell_length_c 16.2950(10)
_cell_measurement_reflns_used 3106
_cell_measurement_temperature 298(2)
_cell_measurement_theta_max 26.2
_cell_measurement_theta_min 2.3
_cell_volume 1293.90(15)
_computing_cell_refinement 'SAINT (Bruker, 2002)'
_computing_data_collection 'SMART (Bruker, 2002)'
_computing_data_reduction SAINT
_computing_molecular_graphics 'ORTEPII (Johnson, 1976)'
_computing_publication_material SHELXL97
_computing_structure_refinement 'SHELXL97 (Sheldrick, 1997)'
_computing_structure_solution 'SHELXS97 (Sheldrick, 1997)'
_diffrn_ambient_temperature 298(2)
_diffrn_measured_fraction_theta_full 0.99
_diffrn_measured_fraction_theta_max 0.99
_diffrn_measurement_device_type 'Bruker APEX area-detector'
_diffrn_measurement_method '\f and \w'
_diffrn_radiation_monochromator graphite
_diffrn_radiation_source 'fine-focus sealed tube'
_diffrn_radiation_type MoK\a
_diffrn_radiation_wavelength 0.71073
_diffrn_reflns_av_R_equivalents 0.035
_diffrn_reflns_av_sigmaI/netI 0.049
_diffrn_reflns_limit_h_max 11
_diffrn_reflns_limit_h_min -11
_diffrn_reflns_limit_k_max 11
_diffrn_reflns_limit_k_min -11
_diffrn_reflns_limit_l_max 20
_diffrn_reflns_limit_l_min -20
_diffrn_reflns_number 13700
_diffrn_reflns_theta_full 26.3
_diffrn_reflns_theta_max 26.3
_diffrn_reflns_theta_min 1.3
_diffrn_standards_decay_% 0
_diffrn_standards_interval_count 0
_diffrn_standards_interval_time 0
_diffrn_standards_number 0
_exptl_absorpt_coefficient_mu 0.661
_exptl_absorpt_correction_T_max 0.955
_exptl_absorpt_correction_T_min 0.793
_exptl_absorpt_correction_type multi-scan
_exptl_absorpt_process_details '(SADABS; Bruker, 2002)'
_exptl_crystal_colour Orange
_exptl_crystal_density_diffrn 1.538
_exptl_crystal_density_method 'not measured'
_exptl_crystal_description Block
_exptl_crystal_F_000 614
_exptl_crystal_size_max 0.23
_exptl_crystal_size_mid 0.10
_exptl_crystal_size_min 0.07
_refine_diff_density_max 0.77
_refine_diff_density_min -0.38
_refine_ls_extinction_method none
_refine_ls_goodness_of_fit_ref 1.14
_refine_ls_hydrogen_treatment mixed
_refine_ls_matrix_type full
_refine_ls_number_parameters 418
_refine_ls_number_reflns 5202
_refine_ls_number_restraints 79
_refine_ls_restrained_S_all 1.20
_refine_ls_R_factor_all 0.086
_refine_ls_R_factor_gt 0.067
_refine_ls_shift/su_max 0.001
_refine_ls_shift/su_mean <0.001
_refine_ls_structure_factor_coef Fsqd
_refine_ls_weighting_details 'calc w = 1/[\s^2^(Fo^2^)+(0.0799P)^2^+0.9114P] where P = (Fo^2^+2Fc^2^)/3'
_refine_ls_weighting_scheme calc
_refine_ls_wR_factor_gt 0.161
_refine_ls_wR_factor_ref 0.172
_reflns_number_gt 4175
_reflns_number_total 5202
_reflns_threshold_expression I>2\s(I)
_cod_data_source_file hb6146.cif
_cod_data_source_block I
_cod_depositor_comments
;
The following automatic conversions were performed:
'_symmetry_cell_setting' value 'Triclinic' changed to 'triclinic'
according to '/home/saulius/struct/CIF-dictionaries/cif_core.dic'
dictionary named 'cif_core.dic' version 2.4.1 from
2010-06-29.

'_exptl_absorpt_correction_type' value 'Multi-scan' changed
to 'multi-scan' according to
'/home/saulius/struct/CIF-dictionaries/cif_core.dic' dictionary named
'cif_core.dic' version 2.4.1 from 2010-06-29.

Automatic conversion script
Id: cif_fix_enum 1527 2010-12-29 10:47:43Z saulius 

The following automatic conversions were performed:

'_symmetry_cell_setting' value 'Triclinic' changed to 'triclinic'
according to /home/saulius/struct/CIF-dictionaries/cif_core.dic
dictionary named 'cif_core.dic' version 2.4.1 from
2010-06-29.

'_exptl_absorpt_correction_type' value 'Multi-scan'
changed to 'multi-scan' according to
/home/saulius/struct/CIF-dictionaries/cif_core.dic dictionary named
'cif_core.dic' version 2.4.1 from 2010-06-29.

Automatic conversion script
Id: cif_fix_values 1715 2011-07-08 13:25:40Z adriana 
;
_cod_original_cell_volume 1293.9(2)
_cod_database_code 2205075
_cod_database_fobs_code 2205075

loop_
_symmetry_equiv_pos_as_xyz
'x, y, z'
'-x, -y, -z'

loop_
_atom_site_label
_atom_site_fract_x
_atom_site_fract_y
_atom_site_fract_z
_atom_site_U_iso_or_equiv
_atom_site_adp_type
_atom_site_calc_flag
_atom_site_refinement_flags
_atom_site_occupancy
_atom_site_disorder_assembly
_atom_site_disorder_group
_atom_site_type_symbol
Fe1 0.5000 0.5000 0.5000 0.0278(2) Uani d S 1 . . Fe
Fe2 0.5000 0.0000 0.0000 0.0297(2) Uani d S 1 . . Fe
F1 0.1627(8) 0.6763(10) 0.2269(5) 0.094(2) Uani d PDU 0.50 A 1 F
F2 0.0527(14) 0.8486(10) 0.3128(8) 0.171(5) Uani d PDU 0.50 A 1 F
F3 -0.0813(12) 0.7478(18) 0.2314(8) 0.187(6) Uani d PDU 0.50 A 1 F
F4 -0.0130(12) 0.6212(9) 0.3412(5) 0.111(3) Uani d PDU 0.50 A 1 F
F1' 0.0802(16) 0.6217(14) 0.1888(7) 0.199(6) Uani d PDU 0.50 B 2 F
F2' 0.0930(16) 0.6453(17) 0.3222(9) 0.208(7) Uani d PDU 0.50 B 2 F
F3' -0.0029(15) 0.8361(10) 0.2490(9) 0.158(5) Uani d PDU 0.50 B 2 F
F4' -0.1266(10) 0.6315(12) 0.2852(7) 0.143(4) Uani d PDU 0.50 B 2 F
O1 0.4994(3) 0.5106(3) 0.3858(2) 0.0343(6) Uani d . 1 . . O
O2 0.5769(4) 0.3521(4) 0.2752(2) 0.0490(8) Uani d D 1 . . O
O3 0.4525(3) 0.0019(3) 0.1160(2) 0.0355(6) Uani d . 1 . . O
O4 0.5847(4) -0.0585(4) 0.2253(2) 0.0471(8) Uani d D 1 . . O
O1w 0.3945(5) 0.7581(4) 0.3135(3) 0.0695(11) Uani d D 1 . . O
O2w 0.1869(5) 0.0942(4) 0.2157(3) 0.0750(12) Uani d D 1 . . O
O3w 0.2985(5) 0.3702(5) 0.2331(3) 0.0831(13) Uani d D 1 . . O
N1 0.4172(4) 0.3059(3) 0.4941(2) 0.0318(7) Uani d . 1 . . N
N2 0.7017(4) 0.4014(3) 0.4636(2) 0.0311(7) Uani d . 1 . . N
N3 0.5913(4) -0.1965(3) 0.0237(2) 0.0314(7) Uani d . 1 . . N
N4 0.6914(4) 0.0782(4) 0.0170(2) 0.0343(8) Uani d . 1 . . N
C1 0.3317(5) 0.2237(5) 0.5533(3) 0.0397(10) Uani d . 1 . . C
C2 0.2820(5) 0.0902(5) 0.5351(3) 0.0500(12) Uani d . 1 . . C
C3 0.3201(6) 0.0413(5) 0.4548(3) 0.0520(12) Uani d . 1 . . C
C4 0.4093(5) 0.1264(5) 0.3938(3) 0.0447(11) Uani d . 1 . . C
C5 0.4551(4) 0.2596(4) 0.4156(2) 0.0326(9) Uani d . 1 . . C
C6 0.5592(5) 0.3692(5) 0.3599(3) 0.0381(9) Uani d . 1 . . C
C7 0.7110(5) 0.3457(4) 0.3883(3) 0.0349(9) Uani d . 1 . . C
C8 0.8404(5) 0.2719(5) 0.3482(3) 0.0482(11) Uani d . 1 . . C
C9 0.9641(5) 0.2539(6) 0.3882(3) 0.0552(13) Uani d . 1 . . C
C10 0.9527(5) 0.3109(5) 0.4657(3) 0.0502(12) Uani d . 1 . . C
C11 0.8206(5) 0.3857(5) 0.5022(3) 0.0385(10) Uani d . 1 . . C
C12 0.6212(5) -0.3127(5) -0.0251(3) 0.0417(10) Uani d . 1 . . C
C13 0.6834(6) -0.4441(5) 0.0043(3) 0.0565(13) Uani d . 1 . . C
C14 0.7083(6) -0.4555(5) 0.0850(4) 0.0582(13) Uani d . 1 . . C
C15 0.6790(5) -0.3351(5) 0.1344(3) 0.0479(11) Uani d . 1 . . C
C16 0.6206(5) -0.2069(4) 0.1013(3) 0.0347(9) Uani d . 1 . . C
C17 0.5878(5) -0.0558(5) 0.1408(2) 0.0361(9) Uani d . 1 . . C
C18 0.7139(5) 0.0404(4) 0.0949(3) 0.0363(9) Uani d . 1 . . C
C19 0.8396(5) 0.0816(5) 0.1231(3) 0.0473(11) Uani d . 1 . . C
C20 0.9436(6) 0.1658(6) 0.0698(4) 0.0564(13) Uani d . 1 . . C
C21 0.9195(5) 0.2052(5) -0.0094(3) 0.0525(12) Uani d . 1 . . C
C22 0.7920(5) 0.1582(4) -0.0354(3) 0.0393(10) Uani d . 1 . . C
B1 0.0298(11) 0.7209(12) 0.2767(6) 0.068(3) Uani d PD 0.50 A 1 B
B1' 0.0138(12) 0.6864(13) 0.2607(7) 0.068(3) Uani d PD 0.50 B 2 B
H2o 0.489(3) 0.357(6) 0.263(3) 0.059 Uiso d D 1 . . H
H4o 0.518(4) -0.113(5) 0.253(3) 0.057 Uiso d D 1 . . H
H1w1 0.439(6) 0.680(3) 0.330(4) 0.083 Uiso d D 1 . . H
H1w2 0.324(5) 0.734(5) 0.289(4) 0.083 Uiso d D 1 . . H
H2w1 0.277(3) 0.066(5) 0.192(4) 0.090 Uiso d D 1 . . H
H2w2 0.133(5) 0.019(4) 0.228(4) 0.090 Uiso d D 1 . . H
H3w1 0.234(5) 0.443(4) 0.239(4) 0.100 Uiso d D 1 . . H
H3w2 0.255(6) 0.291(3) 0.231(4) 0.100 Uiso d D 1 . . H
H1 0.3051 0.2565 0.6075 0.048 Uiso calc R 1 . . H
H2 0.2228 0.0331 0.5770 0.060 Uiso calc R 1 . . H
H3 0.2860 -0.0480 0.4420 0.062 Uiso calc R 1 . . H
H4 0.4379 0.0952 0.3393 0.054 Uiso calc R 1 . . H
H8 0.8451 0.2349 0.2957 0.058 Uiso calc R 1 . . H
H9 1.0534 0.2041 0.3630 0.066 Uiso calc R 1 . . H
H10 1.0343 0.2988 0.4934 0.060 Uiso calc R 1 . . H
H11 0.8141 0.4256 0.5542 0.046 Uiso calc R 1 . . H
H12 0.6001 -0.3051 -0.0789 0.050 Uiso calc R 1 . . H
H13 0.7080 -0.5237 -0.0301 0.068 Uiso calc R 1 . . H
H14 0.7452 -0.5449 0.1063 0.070 Uiso calc R 1 . . H
H15 0.6982 -0.3406 0.1886 0.057 Uiso calc R 1 . . H
H19 0.8542 0.0532 0.1769 0.057 Uiso calc R 1 . . H
H20 1.0293 0.1957 0.0873 0.068 Uiso calc R 1 . . H
H21 0.9883 0.2631 -0.0456 0.063 Uiso calc R 1 . . H
H22 0.7769 0.1827 -0.0895 0.047 Uiso calc R 1 . . H

loop_
_atom_site_aniso_label
_atom_site_aniso_U_11
_atom_site_aniso_U_22
_atom_site_aniso_U_33
_atom_site_aniso_U_12
_atom_site_aniso_U_13
_atom_site_aniso_U_23
Fe1 0.0314(4) 0.0253(4) 0.0271(4) -0.0005(3) -0.0069(3) -0.0006(3)
Fe2 0.0325(4) 0.0240(4) 0.0313(4) 0.0016(3) -0.0037(3) -0.0008(3)
F1 0.070(4) 0.132(6) 0.073(5) 0.009(4) 0.000(4) 0.005(4)
F2 0.195(9) 0.147(8) 0.174(9) -0.032(7) -0.033(7) -0.018(7)
F3 0.156(8) 0.227(10) 0.204(9) 0.003(8) -0.107(8) 0.021(8)
F4 0.127(7) 0.115(6) 0.089(5) -0.032(5) -0.018(5) 0.044(5)
F1' 0.234(10) 0.196(10) 0.150(9) 0.027(8) -0.003(8) -0.010(7)
F2' 0.196(10) 0.255(11) 0.201(10) -0.032(8) -0.121(8) 0.048(8)
F3' 0.171(9) 0.112(7) 0.193(9) -0.025(7) -0.046(7) 0.024(7)
F4' 0.127(7) 0.148(7) 0.160(8) -0.042(6) -0.044(6) 0.028(6)
O1 0.0413(16) 0.0321(15) 0.0301(14) 0.0012(12) -0.0089(12) -0.0011(11)
O2 0.060(2) 0.057(2) 0.0303(16) -0.0032(17) -0.0080(15) -0.0081(14)
O3 0.0339(15) 0.0347(15) 0.0352(15) 0.0053(12) -0.0017(12) -0.0024(12)
O4 0.060(2) 0.0481(19) 0.0331(17) 0.0004(15) -0.0106(15) -0.0018(14)
O1w 0.073(3) 0.055(2) 0.080(3) -0.0023(19) -0.023(2) 0.028(2)
O2w 0.053(2) 0.073(3) 0.093(3) 0.0047(19) 0.006(2) -0.029(2)
O3w 0.079(3) 0.079(3) 0.098(3) -0.002(2) -0.031(3) -0.019(3)
N1 0.0318(17) 0.0284(17) 0.0363(18) 0.0009(13) -0.0093(14) -0.0026(14)
N2 0.0328(17) 0.0271(17) 0.0326(18) -0.0010(13) -0.0050(14) -0.0009(14)
N3 0.0333(18) 0.0252(17) 0.0347(18) 0.0016(13) -0.0049(14) -0.0015(14)
N4 0.0351(18) 0.0267(17) 0.0401(19) -0.0008(14) -0.0048(15) -0.0032(14)
C1 0.035(2) 0.038(2) 0.044(2) -0.0027(18) -0.0035(18) 0.0046(19)
C2 0.045(3) 0.036(2) 0.068(3) -0.008(2) -0.010(2) 0.010(2)
C3 0.054(3) 0.033(2) 0.073(4) -0.008(2) -0.019(3) -0.007(2)
C4 0.049(3) 0.035(2) 0.053(3) 0.000(2) -0.016(2) -0.011(2)
C5 0.035(2) 0.027(2) 0.037(2) 0.0003(16) -0.0112(17) -0.0023(16)
C6 0.046(2) 0.036(2) 0.031(2) 0.0016(18) -0.0061(18) -0.0061(17)
C7 0.042(2) 0.025(2) 0.036(2) -0.0018(17) -0.0041(18) -0.0013(17)
C8 0.050(3) 0.042(3) 0.047(3) -0.001(2) 0.005(2) -0.008(2)
C9 0.037(3) 0.052(3) 0.070(3) 0.006(2) 0.006(2) -0.006(3)
C10 0.031(2) 0.052(3) 0.066(3) 0.002(2) -0.009(2) 0.001(2)
C11 0.037(2) 0.036(2) 0.044(2) -0.0043(18) -0.0131(19) 0.0031(19)
C12 0.051(3) 0.030(2) 0.044(3) 0.0012(19) -0.009(2) -0.0054(19)
C13 0.069(3) 0.030(2) 0.070(4) 0.010(2) -0.012(3) -0.011(2)
C14 0.067(3) 0.034(3) 0.072(4) 0.013(2) -0.017(3) 0.003(2)
C15 0.054(3) 0.041(3) 0.050(3) 0.008(2) -0.018(2) 0.005(2)
C16 0.035(2) 0.030(2) 0.037(2) -0.0015(17) -0.0044(17) 0.0020(17)
C17 0.042(2) 0.035(2) 0.030(2) 0.0051(18) -0.0055(17) -0.0031(17)
C18 0.042(2) 0.028(2) 0.039(2) 0.0019(17) -0.0084(18) -0.0060(17)
C19 0.051(3) 0.042(3) 0.053(3) 0.001(2) -0.019(2) -0.011(2)
C20 0.047(3) 0.047(3) 0.080(4) -0.001(2) -0.020(3) -0.016(3)
C21 0.043(3) 0.036(3) 0.075(4) -0.006(2) 0.000(2) -0.005(2)
C22 0.038(2) 0.030(2) 0.048(3) -0.0005(17) -0.0024(19) -0.0027(18)
B1 0.058(5) 0.085(8) 0.065(6) -0.008(5) -0.031(5) 0.026(6)
B1' 0.058(5) 0.085(8) 0.065(6) -0.008(5) -0.031(5) 0.026(6)

loop_
_atom_type_symbol
_atom_type_description
_atom_type_scat_dispersion_real
_atom_type_scat_dispersion_imag
_atom_type_scat_source
C C 0.0033 0.0016 'International Tables Vol C Tables 4.2.6.8 and 6.1.1.4'
H H 0.0000 0.0000 'International Tables Vol C Tables 4.2.6.8 and 6.1.1.4'
B B 0.0013 0.0007 'International Tables Vol C Tables 4.2.6.8 and 6.1.1.4'
N N 0.0061 0.0033 'International Tables Vol C Tables 4.2.6.8 and 6.1.1.4'
O O 0.0106 0.0060 'International Tables Vol C Tables 4.2.6.8 and 6.1.1.4'
F F 0.0171 0.0103 'International Tables Vol C Tables 4.2.6.8 and 6.1.1.4'
Fe Fe 0.3463 0.8444 'International Tables Vol C Tables 4.2.6.8 and 6.1.1.4'

loop_
_geom_angle_atom_site_label_1
_geom_angle_atom_site_label_2
_geom_angle_atom_site_label_3
_geom_angle_site_symmetry_1
_geom_angle_site_symmetry_3
_geom_angle
_geom_angle_publ_flag
O1 Fe1 O1 . 2_666 180 no
O1 Fe1 N1 . . 82.60(10) no
O1 Fe1 N1 . 2_666 97.40(10) no
O1 Fe1 N2 . . 82.70(10) no
O1 Fe1 N2 . 2_666 97.30(10) no
O1 Fe1 N1 2_666 . 97.40(10) no
O1 Fe1 N1 2_666 2_666 82.60(10) no
O1 Fe1 N2 2_666 . 97.30(10) no
O1 Fe1 N2 2_666 2_666 82.70(10) no
N1 Fe1 N1 2_666 . 180 no
N1 Fe1 N2 . . 86.30(10) no
N1 Fe1 N2 . 2_666 93.70(10) no
N1 Fe1 N2 2_666 2_666 86.30(10) no
N1 Fe1 N2 2_666 . 93.70(10) no
N2 Fe1 N2 . 2_666 180 no
O3 Fe2 O3 . 2_655 180 no
O3 Fe2 N3 . . 82.70(10) no
O3 Fe2 N3 . 2_655 97.30(10) no
O3 Fe2 N4 . . 82.60(10) no
O3 Fe2 N4 . 2_655 97.40(10) no
O3 Fe2 N3 2_655 . 97.30(10) no
O3 Fe2 N3 2_655 2_655 82.70(10) no
O3 Fe2 N4 2_655 . 97.40(10) no
O3 Fe2 N4 2_655 2_655 82.60(10) no
N3 Fe2 N3 . 2_655 180 no
N3 Fe2 N4 . . 86.10(10) no
N3 Fe2 N4 . 2_655 93.90(10) no
N3 Fe2 N4 2_655 . 93.90(10) no
N3 Fe2 N4 2_655 2_655 86.10(10) no
N4 Fe2 N4 . 2_655 180 no
C6 O1 Fe1 . . 103.4(2) no
C17 O3 Fe2 . . 103.3(2) no
C1 N1 C5 . . 120.0(4) no
C1 N1 Fe1 . . 130.0(3) no
C5 N1 Fe1 . . 110.0(3) no
C11 N2 C7 . . 120.1(4) no
C11 N2 Fe1 . . 129.7(3) no
C7 N2 Fe1 . . 110.3(3) no
C16 N3 C12 . . 120.3(3) no
C16 N3 Fe2 . . 110.6(2) no
C12 N3 Fe2 . . 129.1(3) no
C22 N4 C18 . . 120.2(4) no
C22 N4 Fe2 . . 129.8(3) no
C18 N4 Fe2 . . 110.0(3) no
N1 C1 C2 . . 120.6(4) no
C1 C2 C3 . . 120.0(4) no
C4 C3 C2 . . 119.2(4) no
C3 C4 C5 . . 118.2(4) no
N1 C5 C4 . . 122.0(4) no
N1 C5 C6 . . 110.2(3) no
C4 C5 C6 . . 127.7(4) no
O2 C6 O1 . . 114.4(3) no
O2 C6 C7 . . 110.7(3) no
O1 C6 C7 . . 106.3(3) no
O2 C6 C5 . . 115.1(3) no
O1 C6 C5 . . 104.8(3) no
C7 C6 C5 . . 104.7(3) no
N2 C7 C8 . . 122.1(4) no
N2 C7 C6 . . 110.2(3) no
C8 C7 C6 . . 127.6(4) no
C7 C8 C9 . . 118.2(4) no
C10 C9 C8 . . 119.0(4) no
C11 C10 C9 . . 120.1(4) no
N2 C11 C10 . . 120.4(4) no
N3 C12 C13 . . 120.1(4) no
C14 C13 C12 . . 119.2(4) no
C15 C14 C13 . . 120.3(4) no
C16 C15 C14 . . 117.9(4) no
N3 C16 C15 . . 122.2(4) no
N3 C16 C17 . . 109.6(3) no
C15 C16 C17 . . 128.1(4) no
O4 C17 O3 . . 114.8(3) no
O4 C17 C18 . . 109.9(3) no
O3 C17 C18 . . 106.2(3) no
O4 C17 C16 . . 114.9(3) no
O3 C17 C16 . . 105.0(3) no
C18 C17 C16 . . 105.2(3) no
N4 C18 C19 . . 121.9(4) no
N4 C18 C17 . . 110.2(3) no
C19 C18 C17 . . 127.9(4) no
C20 C19 C18 . . 118.5(5) no
C21 C20 C19 . . 119.4(5) no
C20 C21 C22 . . 119.9(5) no
N4 C22 C21 . . 120.2(4) no
F3 B1 F4 . . 111.1(9) no
F3 B1 F1 . . 110.8(8) no
F4 B1 F1 . . 111.6(8) no
F3 B1 F2 . . 109.2(8) no
F4 B1 F2 . . 105.7(8) no
F1 B1 F2 . . 108.4(8) no
F2' B1' F4' . . 106.7(8) no
F2' B1' F3' . . 112.7(9) no
F4' B1' F3' . . 108.4(8) no
F2' B1' F1' . . 109.8(9) no
F4' B1' F1' . . 107.3(8) no
F3' B1' F1' . . 111.7(8) no
C6 O2 H2o . . 107(4) no
C17 O4 H4o . . 113(4) no
H1w1 O1w H1w2 . . 109(2) no
H2w1 O2w H2w2 . . 109(2) no
H3w1 O3w H3w2 . . 110(2) no
N1 C1 H1 . . 119.7 no
C2 C1 H1 . . 119.7 no
C1 C2 H2 . . 120.0 no
C3 C2 H2 . . 120.0 no
C4 C3 H3 . . 120.4 no
C2 C3 H3 . . 120.4 no
C3 C4 H4 . . 120.9 no
C5 C4 H4 . . 120.9 no
C7 C8 H8 . . 120.9 no
C9 C8 H8 . . 120.9 no
C10 C9 H9 . . 120.5 no
C8 C9 H9 . . 120.5 no
C11 C10 H10 . . 120.0 no
C9 C10 H10 . . 120.0 no
N2 C11 H11 . . 119.8 no
C10 C11 H11 . . 119.8 no
N3 C12 H12 . . 119.9 no
C13 C12 H12 . . 119.9 no
C14 C13 H13 . . 120.4 no
C12 C13 H13 . . 120.4 no
C15 C14 H14 . . 119.9 no
C13 C14 H14 . . 119.9 no
C16 C15 H15 . . 121.1 no
C14 C15 H15 . . 121.1 no
C20 C19 H19 . . 120.8 no
C18 C19 H19 . . 120.8 no
C21 C20 H20 . . 120.3 no
C19 C20 H20 . . 120.3 no
C20 C21 H21 . . 120.1 no
C22 C21 H21 . . 120.1 no
N4 C22 H22 . . 119.9 no
C21 C22 H22 . . 119.9 no

loop_
_geom_bond_atom_site_label_1
_geom_bond_atom_site_label_2
_geom_bond_site_symmetry_2
_geom_bond_distance
_geom_bond_publ_flag
Fe1 O1 . 1.858(3) yes
Fe1 O1 2_666 1.858(3) no
Fe1 N1 . 1.962(3) yes
Fe1 N1 2_666 1.962(3) no
Fe1 N2 . 1.969(3) yes
Fe1 N2 2_666 1.969(3) no
Fe2 O3 . 1.856(3) yes
Fe2 O3 2_655 1.856(3) no
Fe2 N3 . 1.963(3) yes
Fe2 N3 2_655 1.963(3) no
Fe2 N4 . 1.969(3) yes
Fe2 N4 2_655 1.969(3) no
O1 C6 . 1.414(5) no
O2 C6 . 1.375(5) no
O3 C17 . 1.413(5) no
O4 C17 . 1.372(5) no
N1 C1 . 1.330(5) no
N1 C5 . 1.345(5) no
N2 C11 . 1.336(5) no
N2 C7 . 1.340(5) no
N3 C16 . 1.337(5) no
N3 C12 . 1.339(5) no
N4 C22 . 1.331(5) no
N4 C18 . 1.344(5) no
C1 C2 . 1.381(6) no
C2 C3 . 1.379(7) no
C3 C4 . 1.377(7) no
C4 C5 . 1.383(6) no
C5 C6 . 1.534(6) no
C6 C7 . 1.520(6) no
C7 C8 . 1.373(6) no
C8 C9 . 1.388(7) no
C9 C10 . 1.375(7) no
C10 C11 . 1.377(6) no
C12 C13 . 1.383(6) no
C13 C14 . 1.372(7) no
C14 C15 . 1.376(7) no
C15 C16 . 1.369(6) no
C16 C17 . 1.535(6) no
C17 C18 . 1.519(6) no
C18 C19 . 1.376(6) no
C19 C20 . 1.377(7) no
C20 C21 . 1.372(7) no
C21 C22 . 1.390(6) no
F1 B1 . 1.360(9) no
F2 B1 . 1.371(9) no
F3 B1 . 1.353(9) no
F4 B1 . 1.356(9) no
F1' B1' . 1.357(9) no
F2' B1' . 1.357(9) no
F3' B1' . 1.361(9) no
F4' B1' . 1.359(9) no
O2 H2o . 0.850(10) no
O4 H4o . 0.850(10) no
O1w H1w1 . 0.850(10) no
O1w H1w2 . 0.850(10) no
O2w H2w1 . 0.850(10) no
O2w H2w2 . 0.850(10) no
O3w H3w1 . 0.850(10) no
O3w H3w2 . 0.850(10) no
C1 H1 . 0.93 no
C2 H2 . 0.93 no
C3 H3 . 0.93 no
C4 H4 . 0.93 no
C8 H8 . 0.93 no
C9 H9 . 0.93 no
C10 H10 . 0.93 no
C11 H11 . 0.93 no
C12 H12 . 0.93 no
C13 H13 . 0.93 no
C14 H14 . 0.93 no
C15 H15 . 0.93 no
C19 H19 . 0.93 no
C20 H20 . 0.93 no
C21 H21 . 0.93 no
C22 H22 . 0.93 no

loop_
_geom_hbond_atom_site_label_D
_geom_hbond_atom_site_label_H
_geom_hbond_atom_site_label_A
_geom_hbond_site_symmetry_A
_geom_hbond_distance_DH
_geom_hbond_distance_HA
_geom_hbond_distance_DA
_geom_hbond_angle_DHA
_geom_hbond_publ_flag
O2 H2o O3w . 0.850(10) 1.860(10) 2.708(5) 178(5) yes
O4 H4o O1w 1_545 0.850(10) 1.770(10) 2.614(5) 174(5) yes
O1w H1w1 O1 . 0.850(10) 1.84(2) 2.676(4) 167(6) yes
O1w H1w2 F1 . 0.850(10) 2.030(10) 2.881(9) 177(6) yes
O1w H1w2 F2' . 0.850(10) 2.22(5) 2.920(10) 139(6) yes
O2w H2w1 O3 . 0.850(10) 1.89(2) 2.727(5) 165(6) yes
O2w H2w2 F2 1_545 0.850(10) 2.07(4) 2.840(10) 150(6) yes
O2w H2w2 F3' 1_545 0.850(10) 2.09(2) 2.940(10) 175(7) yes
O3w H3w1 F1 . 0.850(10) 2.18(3) 2.964(9) 154(5) yes
O3w H3w1 F1' . 0.850(10) 2.28(4) 3.06(2) 153(7) yes
O3w H3w2 O2w . 0.850(10) 1.960(10) 2.795(6) 171(6) yes

loop_
_geom_torsion_atom_site_label_1
_geom_torsion_atom_site_label_2
_geom_torsion_atom_site_label_3
_geom_torsion_atom_site_label_4
_geom_torsion_site_symmetry_1
_geom_torsion
_geom_torsion_publ_flag
N1 Fe1 O1 C6 2_666 135.6(2) no
N1 Fe1 O1 C6 . -44.4(2) no
N2 Fe1 O1 C6 2_666 -137.2(2) no
N2 Fe1 O1 C6 . 42.8(2) no
N3 Fe2 O3 C17 . 43.5(2) no
N3 Fe2 O3 C17 2_655 -136.5(2) no
N4 Fe2 O3 C17 2_655 136.5(2) no
N4 Fe2 O3 C17 . -43.5(2) no
O1 Fe1 N1 C1 . -155.4(4) no
O1 Fe1 N1 C1 2_666 24.6(4) no
N2 Fe1 N1 C1 2_666 -58.6(4) no
N2 Fe1 N1 C1 . 121.4(4) no
O1 Fe1 N1 C5 . 22.6(3) no
O1 Fe1 N1 C5 2_666 -157.4(3) no
N2 Fe1 N1 C5 2_666 119.5(3) no
N2 Fe1 N1 C5 . -60.5(3) no
O1 Fe1 N2 C11 . 157.5(4) no
O1 Fe1 N2 C11 2_666 -22.5(4) no
N1 Fe1 N2 C11 2_666 60.5(3) no
N1 Fe1 N2 C11 . -119.5(3) no
O1 Fe1 N2 C7 . -22.2(3) no
O1 Fe1 N2 C7 2_666 157.8(3) no
N1 Fe1 N2 C7 2_666 -119.2(3) no
N1 Fe1 N2 C7 . 60.8(3) no
O3 Fe2 N3 C16 2_655 158.9(3) no
O3 Fe2 N3 C16 . -21.1(3) no
N4 Fe2 N3 C16 2_655 -118.1(3) no
N4 Fe2 N3 C16 . 61.9(3) no
O3 Fe2 N3 C12 2_655 -22.8(4) no
O3 Fe2 N3 C12 . 157.2(4) no
N4 Fe2 N3 C12 2_655 60.2(4) no
N4 Fe2 N3 C12 . -119.8(4) no
O3 Fe2 N4 C22 2_655 23.5(4) no
O3 Fe2 N4 C22 . -156.5(4) no
N3 Fe2 N4 C22 . 120.4(4) no
N3 Fe2 N4 C22 2_655 -59.6(4) no
O3 Fe2 N4 C18 2_655 -156.8(3) no
O3 Fe2 N4 C18 . 23.2(3) no
N3 Fe2 N4 C18 . -59.9(3) no
N3 Fe2 N4 C18 2_655 120.1(3) no
C5 N1 C1 C2 . 0.5(6) no
Fe1 N1 C1 C2 . 178.4(3) no
N1 C1 C2 C3 . -0.4(7) no
C1 C2 C3 C4 . 0.7(7) no
C2 C3 C4 C5 . -1.1(7) no
C1 N1 C5 C4 . -0.8(6) no
Fe1 N1 C5 C4 . -179.1(3) no
C1 N1 C5 C6 . -177.6(3) no
Fe1 N1 C5 C6 . 4.1(4) no
C3 C4 C5 N1 . 1.1(6) no
C3 C4 C5 C6 . 177.3(4) no
Fe1 O1 C6 O2 . -177.1(3) no
Fe1 O1 C6 C7 . -54.6(3) no
Fe1 O1 C6 C5 . 55.9(3) no
N1 C5 C6 O2 . -165.8(3) no
C4 C5 C6 O2 . 17.7(6) no
N1 C5 C6 O1 . -39.3(4) no
C4 C5 C6 O1 . 144.2(4) no
N1 C5 C6 C7 . 72.4(4) no
C4 C5 C6 C7 . -104.1(5) no
C11 N2 C7 C8 . -0.2(6) no
Fe1 N2 C7 C8 . 179.6(3) no
C11 N2 C7 C6 . 176.5(3) no
Fe1 N2 C7 C6 . -3.7(4) no
O2 C6 C7 N2 . 162.9(3) no
O1 C6 C7 N2 . 38.2(4) no
C5 C6 C7 N2 . -72.4(4) no
O2 C6 C7 C8 . -20.6(6) no
O1 C6 C7 C8 . -145.3(4) no
C5 C6 C7 C8 . 104.1(5) no
N2 C7 C8 C9 . 0.7(6) no
C6 C7 C8 C9 . -175.4(4) no
C7 C8 C9 C10 . -0.3(7) no
C8 C9 C10 C11 . -0.6(7) no
C7 N2 C11 C10 . -0.8(6) no
Fe1 N2 C11 C10 . 179.5(3) no
C9 C10 C11 N2 . 1.2(7) no
C16 N3 C12 C13 . -0.3(6) no
Fe2 N3 C12 C13 . -178.5(3) no
N3 C12 C13 C14 . 2.5(8) no
C12 C13 C14 C15 . -3.3(8) no
C13 C14 C15 C16 . 1.9(8) no
C12 N3 C16 C15 . -1.1(6) no
Fe2 N3 C16 C15 . 177.3(4) no
C12 N3 C16 C17 . 175.6(4) no
Fe2 N3 C16 C17 . -5.9(4) no
C14 C15 C16 N3 . 0.4(7) no
C14 C15 C16 C17 . -175.8(4) no
Fe2 O3 C17 O4 . 176.7(3) no
Fe2 O3 C17 C18 . 55.0(3) no
Fe2 O3 C17 C16 . -56.1(3) no
N3 C16 C17 O4 . 167.8(3) no
C15 C16 C17 O4 . -15.7(6) no
N3 C16 C17 O3 . 40.6(4) no
C15 C16 C17 O3 . -142.9(4) no
N3 C16 C17 C18 . -71.2(4) no
C15 C16 C17 C18 . 105.3(5) no
C22 N4 C18 C19 . -0.2(6) no
Fe2 N4 C18 C19 . -179.9(3) no
C22 N4 C18 C17 . -177.5(3) no
Fe2 N4 C18 C17 . 2.8(4) no
O4 C17 C18 N4 . -162.5(3) no
O3 C17 C18 N4 . -37.8(4) no
C16 C17 C18 N4 . 73.2(4) no
O4 C17 C18 C19 . 20.4(6) no
O3 C17 C18 C19 . 145.1(4) no
C16 C17 C18 C19 . -103.9(5) no
N4 C18 C19 C20 . 1.0(7) no
C17 C18 C19 C20 . 177.8(4) no
C18 C19 C20 C21 . -0.4(7) no
C19 C20 C21 C22 . -0.9(7) no
C18 N4 C22 C21 . -1.1(6) no
Fe2 N4 C22 C21 . 178.5(3) no
C20 C21 C22 N4 . 1.6(7) no
